data_4504826
loop_
_publ_author_name
'Guo, Fang'
'Cheung, Eugene Y.'
'Harris, Kenneth D. M.'
'Pedireddi, V. R.'

_publ_section_title
;
 Contrasting Solid-State Structures of Trithiocyanuric Acid and Cyanuric
 Acid
;
_journal_issue 4
_journal_name_full 'Crystal Growth &amp; Design'
_journal_page_first 846
_journal_paper_doi 10.1021/cg0601094
_journal_volume 6
_journal_year 2006
_chemical_formula_sum 'C H N S'
_chemical_formula_weight 59.09
_chemical_name_systematic ' ?'
_space_group_IT_number 2
_symmetry_cell_setting triclinic
_symmetry_space_group_name_Hall '-P 1'
_symmetry_space_group_name_H-M 'P -1'
_audit_creation_date 2005-10-06T11:54
_audit_creation_method 'from EXP file using GSAS2CIF'
_audit_update_record ' 2005-10-06T11:54  Initial CIF as created by GSAS2CIF'
_cell_angle_alpha 102.990(6)
_cell_angle_beta 92.874(6)
_cell_angle_gamma 110.470(4)
_cell_formula_units_Z 6
_cell_length_a 5.8571(4)
_cell_length_b 7.04750(25)
_cell_length_c 8.7999(6)
_cell_volume 328.28(4)
_computing_structure_refinement GSAS
_diffrn_radiation_probe x-ray
_diffrn_radiation_wavelength 1.54056
_exptl_absorpt_correction_T_max 1.00000
_exptl_absorpt_correction_T_min 1.00000
_exptl_absorpt_process_details
;   GSAS Absorption/surface roughness correction: function number 0
 No correction is applied.
;
_pd_block_id 2005-10-06T11:54|NEW||
_pd_calc_method 'Rietveld Refinement'
_pd_instr_location ' ?'
_pd_meas_2theta_range_inc 0.0167
_pd_meas_2theta_range_max 69.9332
_pd_meas_2theta_range_min 8.043
_pd_meas_number_of_points 3707
_pd_phase_name TTCA
_pd_proc_2theta_range_inc 0.0167
_pd_proc_2theta_range_max 69.92647
_pd_proc_2theta_range_min 8.03627
_pd_proc_info_datetime 2005-10-06T11:54:35
_pd_proc_info_excluded_regions ' ?'
_pd_proc_ls_background_function
;   GSAS Background function number 2 with  3 terms.
 Cosine Fourier series
      1:    1.00000     2:    0.00000     3:    0.00000    
;
_pd_proc_ls_peak_cutoff 0.01000
_pd_proc_ls_pref_orient_corr
;   March-Dollase
 AXIS  1 Ratio=     0.372 Frac     0.063  h= 0.000  k= 0.000  l= 1.000
 AXIS  2 Ratio=     1.918 Frac     0.063  h= 0.000  k= 1.000  l= 0.000
 AXIS  3 Ratio=     1.346 Frac     0.125  h= 1.000  k= 0.000  l= 0.000
 AXIS  4 Ratio=     0.784 Frac     0.250  h= 1.000  k= 2.000  l= 1.000
 AXIS  5 Ratio=     1.144 Frac     0.500  h= 1.000  k= 1.000  l= 1.000
 Prefered orientation correction range: Min=   0.80263, Max=   2.20255
;
_pd_proc_ls_profile_function
;
 CW Profile function number 2 with  18 terms
 Profile coefficients for Simpson's rule integration of pseudovoigt function
 C.J. Howard (1982). J. Appl. Cryst.,15,615-620.
 P. Thompson, D.E. Cox & J.B. Hastings (1987). J. Appl. Cryst.,20,79-83.
 Peak tails are ignored  where the intensity is below 0.0100 times the peak
   Aniso. broadening axis   0.0   0.0   1.0
;
_pd_proc_ls_prof_R_factor 0.0206
_pd_proc_ls_prof_wR_expected 0.0052
_pd_proc_ls_prof_wR_factor 0.0304
_pd_proc_number_of_points 3707
_pd_spec_mounting ' ?'
_refine_ls_goodness_of_fit_all 5.90
_refine_ls_matrix_type full
_refine_ls_number_parameters 48
_refine_ls_number_restraints 39
_refine_ls_R_Fsqd_factor
;
;
_refine_ls_shift/su_max 0.08
_refine_ls_shift/su_mean 0.02
_reflns_number_observed 0
_cod_data_source_file cg0601094si20060228_053714.cif
_cod_data_source_block NEW_publ
_cod_original_cell_volume 328.283(23)
_cod_original_sg_symbol_H-M p-1
_cod_database_code 4504826
_gsas_exptl_extinct_corr_t_min 1.00000
_gsas_exptl_extinct_corr_t_max 1.00000

loop_
_symmetry_equiv_pos_site_id
_symmetry_equiv_pos_as_xyz
1 +x,+y,+z
-1 -x,-y,-z

loop_
_atom_site_type_symbol
_atom_site_label
_atom_site_fract_x
_atom_site_fract_y
_atom_site_fract_z
_atom_site_occupancy
_atom_site_thermal_displace_type
_atom_site_U_iso_or_equiv
_atom_site_symmetry_multiplicity
C C1 0.1995(15) 0.5973(26) 0.2721(8) 1.0 Uiso 0.10002 2
N N2 0.3238(16) 0.6557(29) 0.1505(10) 1.0 Uiso 0.10002 2
C C3 0.5698(11) 0.7787(19) 0.1803(9) 1.0 Uiso 0.10002 2
N N4 0.6925(10) 0.8401(18) 0.3294(11) 1.0 Uiso 0.10002 2
C C5 0.5681(9) 0.7813(15) 0.4510(8) 1.0 Uiso 0.10002 2
N N6 0.3223(15) 0.6588(27) 0.4211(8) 1.0 Uiso 0.10002 2
S S7 -0.0986(11) 0.4504(18) 0.2365(8) 1.0 Uiso 0.10002 2
S S8 0.7212(12) 0.8500(21) 0.0324(9) 1.0 Uiso 0.10002 2
S S9 0.7177(11) 0.8577(16) 0.6336(8) 1.0 Uiso 0.10002 2
H H10 0.2383(18) 0.6125(31) 0.0465(12) 1.0 Uiso 0.025 2
H H11 0.863(5) 0.924(9) 0.3499(22) 1.0 Uiso 0.025 2
H H12 0.2367(18) 0.6185(33) 0.5049(20) 1.0 Uiso 0.025 2

loop_
_atom_type_symbol
_atom_type_number_in_cell
_atom_type_scat_dispersion_real
_atom_type_scat_dispersion_imag
_atom_type_scat_Cromer_Mann_a1
_atom_type_scat_Cromer_Mann_a2
_atom_type_scat_Cromer_Mann_a3
_atom_type_scat_Cromer_Mann_a4
_atom_type_scat_Cromer_Mann_b1
_atom_type_scat_Cromer_Mann_b2
_atom_type_scat_Cromer_Mann_b3
_atom_type_scat_Cromer_Mann_b4
_atom_type_scat_Cromer_Mann_c
_atom_type_scat_source
C 6.0 0.000 0.000 2.31000 20.8439 1.02000 10.2075 1.58860 0.56870 0.86500 51.6512 0.21560 International_Tables_Vol_C
N 6.0 0.000 0.000 12.2126 0.00570 3.13220 9.89330 2.01250 28.9975 1.16630 0.58260 -11.529 International_Tables_Vol_C
S 6.0 0.000 0.000 6.90530 1.46790 5.20340 22.2151 1.43790 0.25360 1.58630 56.1720 0.86690 International_Tables_Vol_C
H 6.0 0.000 0.000 0.49300 10.5109 0.32291 26.1257 0.14019 3.14236 0.04081 57.7997 0.00304 International_Tables_Vol_C
